data_4024400
loop_
_publ_author_name
'Mujeeb Khan'
'Volker Enkelmann'
'Gunther Brunklaus'

_publ_contact_author_address
;Max-Planck-Institut for Polymer Research 
Postfach 3148 
D-55021 Mainz 
Germany 
;
_publ_contact_author_email brunklaus@mpip-mainz.mpg.de
_publ_contact_author_fax 'Int+6131 379100'
_publ_contact_author_name 'Gunther Brunklaus'
_publ_contact_author_phone 'Int+6131 379240'
_publ_section_title
;
Solid-State NMR and X-ray Analysis of Structural Transformations in
O-H...N Heterosynthons Formed by Hydrogen-Bond-Mediated Molecular
Recognition
;
_journal_name_full 'Journal of Organic Chemistry'
_journal_page_first 2261
_journal_page_last 2270
_journal_paper_doi 10.1021/jo802673f
_journal_volume 74
_journal_year 2009
_chemical_formula_moiety 'C18 H16 N2 O2'
_chemical_formula_sum 'C18 H16 N2 O2'
_chemical_formula_weight 292.33
_space_group_IT_number 14
_symmetry_cell_setting monoclinic
_symmetry_space_group_name_Hall '-P 2yn'
_symmetry_space_group_name_H-M 'P 1 21/n 1'
_atom_sites_solution_hydrogens geom
_atom_sites_solution_primary direct
_audit_creation_date 08-07-24
_audit_creation_method CRYSTALS_ver_12.39
_cell_angle_alpha 90
_cell_angle_beta 94.684(2)
_cell_angle_gamma 90
_cell_formula_units_Z 4
_cell_length_a 10.1485(4)
_cell_length_b 7.1265(3)
_cell_length_c 20.0717(6)
_cell_measurement_reflns_used 0
_cell_measurement_temperature 120
_cell_measurement_theta_max 0
_cell_measurement_theta_min 0
_cell_volume 1446.80(9)
_computing_cell_refinement 'Denzo/Scalepack (Otwinowski & Minor, 1996)'
_computing_data_collection 'COLLECT (Nonius BV, 1997)'
_computing_data_reduction 'Denzo/Scalepack (Otwinowski & Minor, 1996)'
_computing_molecular_graphics 'CAMERON (Watkin et al 1996)'
_computing_publication_material 'CRYSTALS (Betteridge et al 2003)'
_computing_structure_refinement 'CRYSTALS (Betteridge et al 2003)'
_computing_structure_solution 'SHELXS 86 (Sheldrick, 1986)'
_diffrn_ambient_temperature 120
_diffrn_measured_fraction_theta_full 0.997
_diffrn_measured_fraction_theta_max 0.997
_diffrn_measurement_device_type 'Nonius Kappa CCD'
_diffrn_measurement_method '\f & \w scans'
_diffrn_radiation_monochromator graphite
_diffrn_radiation_type 'Mo K\a'
_diffrn_radiation_wavelength 0.71073
_diffrn_reflns_av_R_equivalents 0.059
_diffrn_reflns_limit_h_max 14
_diffrn_reflns_limit_h_min -14
_diffrn_reflns_limit_k_max 9
_diffrn_reflns_limit_k_min -9
_diffrn_reflns_limit_l_max 27
_diffrn_reflns_limit_l_min -21
_diffrn_reflns_number 10979
_diffrn_reflns_theta_full 29.578
_diffrn_reflns_theta_max 29.578
_diffrn_reflns_theta_min 2.036
_diffrn_standards_number 0
_exptl_absorpt_coefficient_mu 0.089
_exptl_absorpt_correction_T_max 0.99
_exptl_absorpt_correction_T_min 0.81
_exptl_absorpt_correction_type multi-scan
_exptl_absorpt_process_details 'SORTAV (Blessing)'
_exptl_crystal_colour 'light yellow'
_exptl_crystal_density_diffrn 1.342
_exptl_crystal_description prism
_exptl_crystal_F_000 616
_exptl_crystal_size_max 0.39
_exptl_crystal_size_mid 0.32
_exptl_crystal_size_min 0.13
_refine_diff_density_max 0.37
_refine_diff_density_min -0.25
_refine_ls_extinction_method None
_refine_ls_goodness_of_fit_ref 1.0218
_refine_ls_hydrogen_treatment constr
_refine_ls_matrix_type full
_refine_ls_number_parameters 199
_refine_ls_number_reflns 2828
_refine_ls_number_restraints 0
_refine_ls_R_factor_all 0.0617
_refine_ls_R_factor_gt 0.0421
_refine_ls_shift/su_max 0.004944
_refine_ls_structure_factor_coef F
_refine_ls_weighting_details
;
 Method, part 1, Chebychev polynomial, (Watkin, 1994, Prince, 1982) 
 [weight] = 1.0/[A~0~*T~0~(x)+A~1~*T~1~(x) ... +A~n-1~]*T~n-1~(x)] 
 where A~i~ are the Chebychev coefficients listed below and x= Fcalc/Fmax 
 Method = Robust Weighting (Prince, 1982) 
 W = [weight] * [1-(deltaF/6*sigmaF)^2^]^2^ 
 A~i~ are: 
 1.44 0.847 0.937 
;
_refine_ls_weighting_scheme calc
_refine_ls_wR_factor_all 0.0671
_refine_ls_wR_factor_gt 0.0548
_refine_ls_wR_factor_ref 0.0548
_reflns_limit_h_max 14
_reflns_limit_h_min -14
_reflns_limit_k_max 9
_reflns_limit_k_min 0
_reflns_limit_l_max 27
_reflns_limit_l_min 0
_reflns_number_gt 2828
_reflns_number_total 4038
_reflns_threshold_expression I>3.00u(I)
_cod_data_source_file jo802673f_si_002.cif
_cod_data_source_block bpe-res-polym2
_cod_depositor_comments
;
The following automatic conversions were performed:
'_symmetry_cell_setting' value 'Monoclinic' changed to 'monoclinic'
according to '/home/saulius/struct/CIF-dictionaries/cif_core.dic'
dictionary named 'cif_core.dic' version 2.4.1 from 2010-06-29.

Automatic conversion script
Id: cif_fix_enum 1527 2010-12-29 10:47:43Z saulius 

2020-10-30
Z value and formula fixed to values more according to usual
chemical conventions.                 miguel
;
_cod_original_formula_sum 'C36 H32 N4 O4'
_cod_original_formula_weight 584.67
_cod_original_formula_moiety 'C36 H32 N4 O4'
_cod_original_formula_units_Z 2
_cod_original_sg_symbol_H-M 'P 1 21/n 1 '
_cod_database_code 4024400

loop_
_symmetry_equiv_pos_as_xyz
x,y,z
-x,-y,-z
-x+1/2,y+1/2,-z+1/2
x+1/2,-y+1/2,z+1/2

loop_
_atom_site_label
_atom_site_type_symbol
_atom_site_fract_x
_atom_site_fract_y
_atom_site_fract_z
_atom_site_U_iso_or_equiv
_atom_site_occupancy
_atom_site_adp_type
_atom_site_refinement_flags_posn
_atom_site_refinement_flags_adp
_atom_site_refinement_flags_occupancy
_atom_site_disorder_assembly
_atom_site_disorder_group
_atom_site_attached_hydrogens
N1 N 1.09398(11) -0.20187(16) 0.22479(6) 0.0218 1.0000 Uani . . . . . .
C8 C 1.16268(12) -0.28576(19) 0.11667(6) 0.0209 1.0000 Uani . . . . . .
N2 N 1.83076(11) -0.21592(17) -0.03148(6) 0.0249 1.0000 Uani . . . . . .
C9 C 1.28676(12) -0.20516(18) 0.13142(6) 0.0191 1.0000 Uani . . . . . .
C18 C 1.74717(13) -0.11464(18) 0.07120(6) 0.0220 1.0000 Uani . . . . . .
C12 C 1.38721(12) -0.21591(19) 0.08226(6) 0.0216 1.0000 Uani . . . . . .
C14 C 1.61980(12) -0.17434(17) 0.05029(6) 0.0191 1.0000 Uani . . . . . .
C13 C 1.51505(13) -0.15696(19) 0.09683(6) 0.0224 1.0000 Uani . . . . . .
C11 C 1.21234(13) -0.12138(19) 0.23806(6) 0.0232 1.0000 Uani . . . . . .
C10 C 1.31080(13) -0.1188(2) 0.19407(6) 0.0233 1.0000 Uani . . . . . .
C15 C 1.60036(12) -0.25119(19) -0.01384(6) 0.0218 1.0000 Uani . . . . . .
C16 C 1.70713(13) -0.2693(2) -0.05219(6) 0.0236 1.0000 Uani . . . . . .
C7 C 1.07041(12) -0.28134(19) 0.16431(6) 0.0213 1.0000 Uani . . . . . .
C17 C 1.84789(13) -0.1371(2) 0.02918(7) 0.0241 1.0000 Uani . . . . . .
O1 O 0.95911(9) -0.15152(15) 0.33531(5) 0.0241 1.0000 Uani . . . . . .
O2 O 0.56893(9) -0.12042(14) 0.44633(5) 0.0247 1.0000 Uani . . . . . .
C1 C 0.76094(12) -0.13296(17) 0.38827(6) 0.0188 1.0000 Uani . . . . . .
C6 C 0.62756(12) -0.17436(17) 0.39047(6) 0.0191 1.0000 Uani . . . . . .
C3 C 0.75886(13) -0.28007(19) 0.27957(6) 0.0217 1.0000 Uani . . . . . .
C4 C 0.62495(13) -0.31579(19) 0.28194(7) 0.0241 1.0000 Uani . . . . . .
C2 C 0.82716(12) -0.18862(17) 0.33327(6) 0.0190 1.0000 Uani . . . . . .
C5 C 0.55741(13) -0.26496(19) 0.33699(7) 0.0227 1.0000 Uani . . . . . .
H81 H 1.1415 -0.3435 0.0745 0.0271 1.0000 Uiso R . . . . .
H181 H 1.7645 -0.0587 0.1140 0.0291 1.0000 Uiso R . . . . .
H121 H 1.3627 -0.2653 0.0391 0.0281 1.0000 Uiso R . . . . .
H131 H 1.5371 -0.1021 0.1394 0.0296 1.0000 Uiso R . . . . .
H111 H 1.2300 -0.0620 0.2802 0.0309 1.0000 Uiso R . . . . .
H101 H 1.3934 -0.0602 0.2061 0.0300 1.0000 Uiso R . . . . .
H151 H 1.5146 -0.2903 -0.0309 0.0285 1.0000 Uiso R . . . . .
H161 H 1.6924 -0.3230 -0.0955 0.0310 1.0000 Uiso R . . . . .
H71 H 0.9863 -0.3371 0.1536 0.0282 1.0000 Uiso R . . . . .
H171 H 1.9340 -0.0947 0.0442 0.0313 1.0000 Uiso R . . . . .
H11 H 0.8068 -0.0667 0.4241 0.0245 1.0000 Uiso R . . . . .
H31 H 0.8037 -0.3171 0.2420 0.0284 1.0000 Uiso R . . . . .
H41 H 0.5780 -0.3767 0.2452 0.0326 1.0000 Uiso R . . . . .
H51 H 0.4658 -0.2908 0.3382 0.0301 1.0000 Uiso R . . . . .
H1 H 0.9927 -0.1840 0.2960 0.0500 1.0000 Uiso R . . . . .
H2 H 0.4880 -0.1797 0.4478 0.0500 1.0000 Uiso R . . . . .

loop_
_atom_site_aniso_label
_atom_site_aniso_U_11
_atom_site_aniso_U_22
_atom_site_aniso_U_33
_atom_site_aniso_U_23
_atom_site_aniso_U_13
_atom_site_aniso_U_12
N1 0.0210(5) 0.0247(5) 0.0203(5) 0.0010(4) 0.0056(4) 0.0015(4)
C8 0.0190(6) 0.0265(6) 0.0172(5) -0.0017(4) 0.0020(4) 0.0005(5)
N2 0.0207(5) 0.0325(6) 0.0222(5) 0.0027(4) 0.0062(4) 0.0037(4)
C9 0.0188(5) 0.0218(5) 0.0171(5) 0.0005(4) 0.0045(4) 0.0003(4)
C18 0.0214(6) 0.0245(6) 0.0207(6) -0.0012(4) 0.0049(4) -0.0007(5)
C12 0.0208(6) 0.0256(6) 0.0194(5) -0.0011(4) 0.0077(4) -0.0006(5)
C14 0.0181(5) 0.0206(5) 0.0192(6) 0.0016(4) 0.0057(4) 0.0019(4)
C13 0.0212(6) 0.0279(6) 0.0191(6) 0.0001(5) 0.0072(4) 0.0006(5)
C11 0.0223(6) 0.0295(7) 0.0185(6) -0.0048(5) 0.0061(4) -0.0027(5)
C10 0.0191(6) 0.0306(6) 0.0210(6) -0.0046(5) 0.0059(5) -0.0042(5)
C15 0.0181(6) 0.0286(6) 0.0190(6) 0.0003(5) 0.0038(4) 0.0007(5)
C16 0.0226(6) 0.0317(7) 0.0171(5) -0.0007(5) 0.0045(4) 0.0040(5)
C7 0.0165(5) 0.0259(6) 0.0216(6) -0.0004(5) 0.0028(4) -0.0009(5)
C17 0.0189(6) 0.0296(6) 0.0243(6) 0.0008(5) 0.0049(5) -0.0003(5)
O1 0.0162(4) 0.0372(5) 0.0198(4) 0.0004(4) 0.0059(3) -0.0018(4)
O2 0.0194(4) 0.0349(5) 0.0207(4) -0.0036(4) 0.0077(3) -0.0006(4)
C1 0.0172(5) 0.0223(5) 0.0172(5) -0.0002(4) 0.0018(4) -0.0007(4)
C6 0.0192(6) 0.0214(5) 0.0171(5) 0.0017(4) 0.0043(4) 0.0023(4)
C3 0.0221(6) 0.0265(6) 0.0172(5) -0.0012(4) 0.0053(4) -0.0007(5)
C4 0.0247(6) 0.0271(6) 0.0201(6) -0.0031(5) 0.0003(5) -0.0024(5)
C2 0.0163(5) 0.0223(5) 0.0187(5) 0.0031(4) 0.0028(4) 0.0001(4)
C5 0.0175(5) 0.0273(6) 0.0233(6) -0.0009(5) 0.0018(4) -0.0018(5)

loop_
_atom_type_symbol
_atom_type_scat_dispersion_real
_atom_type_scat_dispersion_imag
_atom_type_scat_Cromer_Mann_a1
_atom_type_scat_Cromer_Mann_b1
_atom_type_scat_Cromer_Mann_a2
_atom_type_scat_Cromer_Mann_b2
_atom_type_scat_Cromer_Mann_a3
_atom_type_scat_Cromer_Mann_b3
_atom_type_scat_Cromer_Mann_a4
_atom_type_scat_Cromer_Mann_b4
_atom_type_scat_Cromer_Mann_c
_atom_type_scat_source
C 0.0033 0.0016 2.3100 20.8439 1.0200 10.2075 1.5886 0.5687 0.8650 51.6512 0.2156 'International Tables Vol C 4.2.6.8 and 6.1.1.4'
H 0.0000 0.0000 0.4930 10.5109 0.3229 26.1257 0.1402 3.1424 0.0408 57.7998 0.0030 'International Tables Vol C 4.2.6.8 and 6.1.1.4'
O 0.0106 0.0060 3.0485 13.2771 2.2868 5.7011 1.5463 0.3239 0.8670 32.9089 0.2508 'International Tables Vol C 4.2.6.8 and 6.1.1.4'
N 0.0061 0.0033 12.2126 0.0057 3.1322 9.8933 2.0125 28.9975 1.1663 0.5826 -11.5290 'International Tables Vol C 4.2.6.8 and 6.1.1.4'

loop_
_geom_angle_atom_site_label_1
_geom_angle_site_symmetry_1
_geom_angle_atom_site_label_2
_geom_angle_site_symmetry_2
_geom_angle_atom_site_label_3
_geom_angle_site_symmetry_3
_geom_angle
_geom_angle_publ_flag
C11 . N1 . C7 . 116.83(11) yes
C9 . C8 . C7 . 119.44(11) yes
C9 . C8 . H81 . 120.142 no
C7 . C8 . H81 . 120.419 no
C16 . N2 . C17 . 116.64(11) yes
C8 . C9 . C12 . 119.84(11) yes
C8 . C9 . C10 . 117.32(11) yes
C12 . C9 . C10 . 122.83(11) yes
C14 . C18 . C17 . 119.59(12) yes
C14 . C18 . H181 . 119.982 no
C17 . C18 . H181 . 120.431 no
C9 . C12 . C13 . 122.25(11) yes
C9 . C12 . H121 . 119.049 no
C13 . C12 . H121 . 118.702 no
C18 . C14 . C13 . 118.82(11) yes
C18 . C14 . C15 . 117.06(11) yes
C13 . C14 . C15 . 124.10(12) yes
C14 . C13 . C12 . 123.80(12) yes
C14 . C13 . H131 . 118.342 no
C12 . C13 . H131 . 117.855 no
N1 . C11 . C10 . 124.11(12) yes
N1 . C11 . H111 . 117.975 no
C10 . C11 . H111 . 117.917 no
C9 . C10 . C11 . 118.90(12) yes
C9 . C10 . H101 . 120.407 no
C11 . C10 . H101 . 120.693 no
C14 . C15 . C16 . 119.34(12) yes
C14 . C15 . H151 . 120.156 no
C16 . C15 . H151 . 120.503 no
C15 . C16 . N2 . 123.69(12) yes
C15 . C16 . H161 . 118.258 no
N2 . C16 . H161 . 118.055 no
C8 . C7 . N1 . 123.38(12) yes
C8 . C7 . H71 . 118.487 no
N1 . C7 . H71 . 118.134 no
C18 . C17 . N2 . 123.63(12) yes
C18 . C17 . H171 . 118.339 no
N2 . C17 . H171 . 118.026 no
C2 . O1 . H1 . 111.092 no
C6 . O2 . H2 . 110.195 no
C6 . C1 . C2 . 119.85(11) yes
C6 . C1 . H11 . 119.995 no
C2 . C1 . H11 . 120.151 no
C1 . C6 . O2 . 117.18(11) yes
C1 . C6 . C5 . 120.70(11) yes
O2 . C6 . C5 . 122.12(11) yes
C4 . C3 . C2 . 119.06(11) yes
C4 . C3 . H31 . 120.714 no
C2 . C3 . H31 . 120.227 no
C3 . C4 . C5 . 121.71(12) yes
C3 . C4 . H41 . 119.209 no
C5 . C4 . H41 . 119.081 no
C1 . C2 . C3 . 120.20(11) yes
C1 . C2 . O1 . 117.17(11) yes
C3 . C2 . O1 . 122.63(11) yes
C6 . C5 . C4 . 118.44(12) yes
C6 . C5 . H51 . 120.554 no
C4 . C5 . H51 . 121.008 no

loop_
_geom_bond_atom_site_label_1
_geom_bond_site_symmetry_1
_geom_bond_atom_site_label_2
_geom_bond_site_symmetry_2
_geom_bond_distance
_geom_bond_publ_flag
N1 . C11 . 1.3381(17) yes
N1 . C7 . 1.3431(16) yes
C8 . C9 . 1.3936(17) yes
C8 . C7 . 1.3922(17) yes
C8 . H81 . 0.950 no
N2 . C16 . 1.3440(18) yes
N2 . C17 . 1.3395(18) yes
C9 . C12 . 1.4775(16) yes
C9 . C10 . 1.4033(17) yes
C18 . C14 . 1.3926(18) yes
C18 . C17 . 1.3864(17) yes
C18 . H181 . 0.950 no
C12 . C13 . 1.3723(18) yes
C12 . H121 . 0.950 no
C14 . C13 . 1.4767(17) yes
C14 . C15 . 1.3980(17) yes
C13 . H131 . 0.950 no
C11 . C10 . 1.3865(17) yes
C11 . H111 . 0.950 no
C10 . H101 . 0.950 no
C15 . C16 . 1.3854(17) yes
C15 . H151 . 0.950 no
C16 . H161 . 0.950 no
C7 . H71 . 0.950 no
C17 . H171 . 0.950 no
O1 . C2 . 1.3623(15) yes
O1 . H1 . 0.914 no
O2 . C6 . 1.3667(14) yes
O2 . H2 . 0.926 no
C1 . C6 . 1.3896(17) yes
C1 . C2 . 1.3960(17) yes
C1 . H11 . 0.950 no
C6 . C5 . 1.3968(18) yes
C3 . C4 . 1.3873(18) yes
C3 . C2 . 1.3946(17) yes
C3 . H31 . 0.950 no
C4 . C5 . 1.3948(18) yes
C4 . H41 . 0.950 no
C5 . H51 . 0.950 no
